data_8000010
loop_
_publ_author_name
'Yue-Zhi Cui'
'Qi Fang'
'Gang Xue'
'Gui-Bao Xu'
'Lei Yin'
'Wen-Tao Yu'

_publ_section_title
;
 Cooperative Enhancement of Two-photon Absorption of Multibranched
 Compounds with Vinylenes Attaching to the s-Triazine Core
;
_journal_issue 5
_journal_name_full 'Chemistry Letters'
_journal_page_first 644
_journal_paper_doi 10.1246/cl.2005.644
_journal_volume 34
_journal_year 2005
_chemical_formula_moiety 'C15 H18 N4'
_chemical_formula_sum 'C15 H18 N4'
_chemical_formula_weight 254.33
_space_group_IT_number 2
_symmetry_cell_setting triclinic
_symmetry_space_group_name_Hall '-P 1'
_symmetry_space_group_name_H-M 'P -1'
_atom_sites_solution_hydrogens geom
_atom_sites_solution_primary direct
_atom_sites_solution_secondary difmap
_audit_creation_method SHELXL-97
_cell_angle_alpha 81.090(5)
_cell_angle_beta 88.966(5)
_cell_angle_gamma 62.259(5)
_cell_formula_units_Z 2
_cell_length_a 7.834(5)
_cell_length_b 7.852(5)
_cell_length_c 13.105(5)
_cell_measurement_reflns_used 31
_cell_measurement_temperature 293(2)
_cell_measurement_theta_max 13.2925
_cell_measurement_theta_min 4.4375
_cell_volume 703.5(7)
_computing_cell_refinement 'Bruker xscan(Bruker,1996)'
_computing_data_collection 'Bruker xscan(Bruker,1996)'
_computing_data_reduction 'Bruker xscan(Bruker,1996)'
_computing_molecular_graphics 'Bruker SHELXtL(Bruker,1997)'
_computing_structure_refinement 'Bruker SHELXtL(Bruker,1997)'
_computing_structure_solution Sir97
_diffrn_ambient_temperature 293(2)
_diffrn_measured_fraction_theta_full 0.991
_diffrn_measured_fraction_theta_max 0.991
_diffrn_measurement_device_type 'Bruker P4'
_diffrn_measurement_method \w
_diffrn_radiation_monochromator graphite
_diffrn_radiation_source 'fine-focus sealed tube'
_diffrn_radiation_type MoK\a
_diffrn_radiation_wavelength 0.71069
_diffrn_reflns_av_R_equivalents 0.0290
_diffrn_reflns_av_sigmaI/netI 0.0975
_diffrn_reflns_limit_h_max 1
_diffrn_reflns_limit_h_min -10
_diffrn_reflns_limit_k_max 9
_diffrn_reflns_limit_k_min -10
_diffrn_reflns_limit_l_max 16
_diffrn_reflns_limit_l_min -16
_diffrn_reflns_number 3898
_diffrn_reflns_theta_full 27.49
_diffrn_reflns_theta_max 27.49
_diffrn_reflns_theta_min 2.97
_diffrn_standards_decay_% 1
_diffrn_standards_interval_count 97
_diffrn_standards_number 3
_exptl_absorpt_coefficient_mu 0.075
_exptl_absorpt_correction_T_max 0.51357
_exptl_absorpt_correction_T_min 0.49420
_exptl_absorpt_correction_type psi-scan
_exptl_absorpt_process_details 'Bruker xscan(Bruker,1996)'
_exptl_crystal_colour Pale-yellow
_exptl_crystal_density_diffrn 1.201
_exptl_crystal_density_method 'not measured'
_exptl_crystal_description Plate
_exptl_crystal_F_000 272
_exptl_crystal_size_max 0.36
_exptl_crystal_size_mid 0.32
_exptl_crystal_size_min 0.03
_refine_diff_density_max 0.240
_refine_diff_density_min -0.254
_refine_diff_density_rms 0.065
_refine_ls_extinction_method none
_refine_ls_goodness_of_fit_ref 0.932
_refine_ls_hydrogen_treatment mixed
_refine_ls_matrix_type full
_refine_ls_number_parameters 172
_refine_ls_number_reflns 3202
_refine_ls_number_restraints 0
_refine_ls_restrained_S_all 0.932
_refine_ls_R_factor_all 0.2125
_refine_ls_R_factor_gt 0.0775
_refine_ls_shift/su_max 0.000
_refine_ls_shift/su_mean 0.000
_refine_ls_structure_factor_coef Fsqd
_refine_ls_weighting_details 'calc w=1/[\s^2^(Fo^2^)+(0.1140P)^2^+0.0000P] where P=(Fo^2^+2Fc^2^)/3'
_refine_ls_weighting_scheme calc
_refine_ls_wR_factor_gt 0.1951
_refine_ls_wR_factor_ref 0.2641
_reflns_number_gt 1062
_reflns_number_total 3202
_reflns_threshold_expression >2sigma(I)
_cod_depositor_comments
;
The following automatic conversions were performed:
'_symmetry_cell_setting' value 'Triclinic' changed to 'triclinic'
according to '/home/saulius/struct/CIF-dictionaries/cif_core.dic'
dictionary named 'cif_core.dic' version 2.4.1 from
2010-06-29.

'_exptl_absorpt_correction_type' value 'Psi-scan' changed to
'psi-scan' according to
'/home/saulius/struct/CIF-dictionaries/cif_core.dic' dictionary named
'cif_core.dic' version 2.4.1 from 2010-06-29.

Automatic conversion script
Id: cif_fix_enum 1527 2010-12-29 10:47:43Z saulius 
;
_cod_original_sg_symbol_H-M P-1
_cod_database_code 8000010

loop_
_symmetry_equiv_pos_as_xyz
'x, y, z'
'-x, -y, -z'

loop_
_atom_site_label
_atom_site_type_symbol
_atom_site_fract_x
_atom_site_fract_y
_atom_site_fract_z
_atom_site_U_iso_or_equiv
_atom_site_adp_type
_atom_site_occupancy
_atom_site_symmetry_multiplicity
_atom_site_calc_flag
_atom_site_refinement_flags
C1 C 0.9485(6) 0.2625(7) 0.0087(3) 0.0789(14) Uani 1 1 d .
H1A H 0.9995 0.2622 0.0748 0.118 Uiso 1 1 calc R
H1B H 0.9274 0.3788 -0.0376 0.118 Uiso 1 1 calc R
H1C H 1.0387 0.1502 -0.0192 0.118 Uiso 1 1 calc R
C2 C 0.3894(6) 0.2625(6) -0.1406(3) 0.0695(12) Uani 1 1 d .
H2A H 0.2722 0.2598 -0.1203 0.104 Uiso 1 1 calc R
H2B H 0.4657 0.1524 -0.1740 0.104 Uiso 1 1 calc R
H2C H 0.3585 0.3808 -0.1878 0.104 Uiso 1 1 calc R
C3 C 0.7602(5) 0.2564(5) 0.0215(3) 0.0555(10) Uani 1 1 d .
C4 C 0.5010(6) 0.2539(5) -0.0472(3) 0.0533(10) Uani 1 1 d .
C5 C 0.5288(6) 0.2510(5) 0.1236(3) 0.0552(10) Uani 1 1 d .
C6 C 0.4527(6) 0.2490(6) 0.2260(3) 0.0627(11) Uani 1 1 d .
H6A H 0.5254 0.2476 0.2817 0.075 Uiso 1 1 calc R
C7 C 0.2842(6) 0.2491(6) 0.2440(3) 0.0619(11) Uani 1 1 d .
H7A H 0.2157 0.2526 0.1858 0.074 Uiso 1 1 calc R
C8 C 0.1930(6) 0.2445(6) 0.3399(3) 0.0585(11) Uani 1 1 d .
C9 C 0.2782(6) 0.2256(6) 0.4362(3) 0.0656(12) Uani 1 1 d .
H9A H 0.4015 0.2146 0.4395 0.079 Uiso 1 1 calc R
C10 C 0.1867(7) 0.2227(6) 0.5267(3) 0.0692(12) Uani 1 1 d .
H10A H 0.2507 0.2057 0.5895 0.083 Uiso 1 1 calc R
C11 C -0.0011(6) 0.2448(6) 0.5257(3) 0.0589(11) Uani 1 1 d .
C12 C -0.0883(6) 0.2629(6) 0.4296(3) 0.0631(11) Uani 1 1 d .
H12A H -0.2122 0.2756 0.4259 0.076 Uiso 1 1 calc R
C13 C 0.0075(6) 0.2620(6) 0.3405(3) 0.0650(12) Uani 1 1 d .
H13A H -0.0542 0.2737 0.2779 0.078 Uiso 1 1 calc R
C14 C -0.0036(7) 0.2216(7) 0.7146(3) 0.0927(17) Uani 1 1 d .
H14A H 0.1255 0.2033 0.7062 0.139 Uiso 1 1 calc R
H14B H 0.0007 0.1091 0.7579 0.139 Uiso 1 1 calc R
H14C H -0.0762 0.3350 0.7462 0.139 Uiso 1 1 calc R
C15 C -0.2924(7) 0.2776(8) 0.6120(4) 0.0923(16) Uani 1 1 d .
H15A H -0.3375 0.2938 0.5418 0.138 Uiso 1 1 calc R
H15B H -0.3736 0.3923 0.6408 0.138 Uiso 1 1 calc R
H15C H -0.2966 0.1665 0.6519 0.138 Uiso 1 1 calc R
N1 N 0.6704(5) 0.2556(5) -0.0638(2) 0.0606(9) Uani 1 1 d .
N2 N 0.6971(5) 0.2543(5) 0.1167(2) 0.0590(9) Uani 1 1 d .
N3 N 0.4233(5) 0.2511(5) 0.0431(2) 0.0590(9) Uani 1 1 d .
N4 N -0.0954(6) 0.2480(5) 0.6142(3) 0.0719(10) Uani 1 1 d .

loop_
_atom_site_aniso_label
_atom_site_aniso_U_11
_atom_site_aniso_U_22
_atom_site_aniso_U_33
_atom_site_aniso_U_23
_atom_site_aniso_U_13
_atom_site_aniso_U_12
C1 0.056(3) 0.106(4) 0.080(3) -0.015(3) 0.008(2) -0.043(3)
C2 0.072(3) 0.091(3) 0.057(3) -0.016(2) 0.007(2) -0.046(3)
C3 0.044(2) 0.062(3) 0.057(3) -0.0135(19) 0.005(2) -0.021(2)
C4 0.052(2) 0.054(2) 0.055(2) -0.0057(18) 0.0025(19) -0.028(2)
C5 0.052(2) 0.059(3) 0.053(2) -0.0092(19) 0.005(2) -0.025(2)
C6 0.065(3) 0.071(3) 0.051(2) -0.008(2) 0.001(2) -0.032(2)
C7 0.064(3) 0.073(3) 0.051(2) -0.009(2) 0.000(2) -0.035(2)
C8 0.060(3) 0.069(3) 0.046(2) -0.0033(19) 0.004(2) -0.032(2)
C9 0.060(3) 0.085(3) 0.055(2) -0.008(2) 0.004(2) -0.038(2)
C10 0.076(3) 0.084(3) 0.048(2) -0.003(2) -0.005(2) -0.040(3)
C11 0.067(3) 0.061(3) 0.048(2) -0.0096(19) 0.006(2) -0.029(2)
C12 0.059(3) 0.079(3) 0.052(2) -0.015(2) 0.008(2) -0.031(2)
C13 0.064(3) 0.080(3) 0.052(2) -0.007(2) -0.002(2) -0.036(2)
C14 0.101(4) 0.115(4) 0.050(3) -0.006(2) 0.009(3) -0.042(3)
C15 0.078(4) 0.127(4) 0.072(3) -0.018(3) 0.025(3) -0.048(3)
N1 0.055(2) 0.072(2) 0.056(2) -0.0113(16) 0.0046(17) -0.0306(19)
N2 0.057(2) 0.071(2) 0.055(2) -0.0157(17) 0.0047(17) -0.0329(19)
N3 0.057(2) 0.076(2) 0.051(2) -0.0087(16) 0.0090(17) -0.0371(18)
N4 0.073(3) 0.089(3) 0.052(2) -0.0082(18) 0.0082(19) -0.037(2)

loop_
_atom_type_symbol
_atom_type_description
_atom_type_scat_dispersion_real
_atom_type_scat_dispersion_imag
_atom_type_scat_source
C C 0.0033 0.0016 'International Tables Vol C Tables 4.2.6.8 and 6.1.1.4'
H H 0.0000 0.0000 'International Tables Vol C Tables 4.2.6.8 and 6.1.1.4'
N N 0.0061 0.0033 'International Tables Vol C Tables 4.2.6.8 and 6.1.1.4'

loop_
_geom_angle_atom_site_label_1
_geom_angle_atom_site_label_2
_geom_angle_atom_site_label_3
_geom_angle
C3 C1 H1A 109.5
C3 C1 H1B 109.5
H1A C1 H1B 109.5
C3 C1 H1C 109.5
H1A C1 H1C 109.5
H1B C1 H1C 109.5
C4 C2 H2A 109.5
C4 C2 H2B 109.5
H2A C2 H2B 109.5
C4 C2 H2C 109.5
H2A C2 H2C 109.5
H2B C2 H2C 109.5
N2 C3 N1 126.0(4)
N2 C3 C1 117.2(4)
N1 C3 C1 116.9(4)
N3 C4 N1 126.1(4)
N3 C4 C2 117.7(4)
N1 C4 C2 116.1(4)
N2 C5 N3 125.0(4)
N2 C5 C6 117.1(4)
N3 C5 C6 117.9(4)
C7 C6 C5 123.5(4)
C7 C6 H6A 118.2
C5 C6 H6A 118.2
C6 C7 C8 129.7(4)
C6 C7 H7A 115.2
C8 C7 H7A 115.2
C13 C8 C9 115.7(4)
C13 C8 C7 120.4(4)
C9 C8 C7 123.8(4)
C10 C9 C8 122.5(4)
C10 C9 H9A 118.8
C8 C9 H9A 118.8
C9 C10 C11 121.0(4)
C9 C10 H10A 119.5
C11 C10 H10A 119.5
N4 C11 C10 121.6(4)
N4 C11 C12 121.2(4)
C10 C11 C12 117.2(4)
C13 C12 C11 120.6(4)
C13 C12 H12A 119.7
C11 C12 H12A 119.7
C12 C13 C8 122.9(4)
C12 C13 H13A 118.5
C8 C13 H13A 118.5
N4 C14 H14A 109.5
N4 C14 H14B 109.5
H14A C14 H14B 109.5
N4 C14 H14C 109.5
H14A C14 H14C 109.5
H14B C14 H14C 109.5
N4 C15 H15A 109.5
N4 C15 H15B 109.5
H15A C15 H15B 109.5
N4 C15 H15C 109.5
H15A C15 H15C 109.5
H15B C15 H15C 109.5
C3 N1 C4 113.7(3)
C3 N2 C5 114.8(4)
C4 N3 C5 114.4(4)
C11 N4 C14 121.6(4)
C11 N4 C15 121.3(4)
C14 N4 C15 117.1(4)

loop_
_geom_bond_atom_site_label_1
_geom_bond_atom_site_label_2
_geom_bond_distance
C1 C3 1.503(5)
C1 H1A 0.9600
C1 H1B 0.9600
C1 H1C 0.9600
C2 C4 1.492(5)
C2 H2A 0.9600
C2 H2B 0.9600
C2 H2C 0.9600
C3 N2 1.335(4)
C3 N1 1.334(5)
C4 N3 1.322(5)
C4 N1 1.347(5)
C5 N2 1.332(5)
C5 N3 1.352(5)
C5 C6 1.459(5)
C6 C7 1.337(5)
C6 H6A 0.9300
C7 C8 1.439(5)
C7 H7A 0.9300
C8 C13 1.394(5)
C8 C9 1.393(5)
C9 C10 1.378(5)
C9 H9A 0.9300
C10 C11 1.399(6)
C10 H10A 0.9300
C11 N4 1.362(5)
C11 C12 1.399(5)
C12 C13 1.375(5)
C12 H12A 0.9300
C13 H13A 0.9300
C14 N4 1.450(5)
C14 H14A 0.9600
C14 H14B 0.9600
C14 H14C 0.9600
C15 N4 1.449(6)
C15 H15A 0.9600
C15 H15B 0.9600
C15 H15C 0.9600

loop_
_cod_related_entry_id
_cod_related_entry_database
_cod_related_entry_code
1 ChemSpider 21184035
